data_1550571
loop_
_publ_author_name
'Saunthwal, Rakesh'
'Cornall, Matthew'
'Abrams, Roman'
'Ward, John'
'Clayden, Jonathan'

_publ_section_title
;
 Connective Synthesis of 5,5-Disubstituted Hydantoins by Tandem
 \a-Amination and \a-Arylation of Silyl Ketene Acetals
;
_journal_name_full 'Chemical Science'
_journal_paper_doi 10.1039/C8SC05263H
_journal_year 2019
_chemical_formula_moiety 'C16 H21 N3 O4'
_chemical_formula_sum 'C16 H21 N3 O4'
_chemical_formula_weight 319.36
_space_group_crystal_system monoclinic
_space_group_IT_number 14
_space_group_name_Hall '-P 2ybc'
_space_group_name_H-M_alt 'P 1 21/c 1'
_symmetry_space_group_name_Hall '-P 2ybc'
_symmetry_space_group_name_H-M 'P 1 21/c 1'
_atom_sites_solution_hydrogens mixed
_atom_sites_solution_primary dual
_audit_creation_date 2018-06-11
_audit_creation_method
;
Olex2 1.2
(compiled 2018.05.29 svn.r3508 for OlexSys, GUI svn.r5506)
;
_audit_update_record
;
2018-09-12 deposited with the CCDC.
2019-02-04 downloaded from the CCDC.
;
_cell_angle_alpha 90
_cell_angle_beta 92.2710(10)
_cell_angle_gamma 90
_cell_formula_units_Z 8
_cell_length_a 21.1353(4)
_cell_length_b 9.1587(2)
_cell_length_c 16.9027(3)
_cell_measurement_reflns_used 9982
_cell_measurement_temperature 100(2)
_cell_measurement_theta_max 27.82
_cell_measurement_theta_min 2.41
_cell_volume 3269.32(11)
_computing_cell_refinement 'SAINT v8.37A (Bruker, 2015)'
_computing_data_collection 'Bruker Apex suite'
_computing_data_reduction 'SAINT v8.37A (Bruker, 2015)'
_computing_molecular_graphics 'Olex2 (Dolomanov et al., 2009)'
_computing_publication_material 'Olex2 (Dolomanov et al., 2009)'
_computing_structure_refinement 'ShelXL (Sheldrick, 2015)'
_computing_structure_solution 'ShelXT (Sheldrick, 2015)'
_diffrn_ambient_temperature 100(2)
_diffrn_detector 'Bruker area detector'
_diffrn_detector_type 'CCD area detector'
_diffrn_measured_fraction_theta_full 1.000
_diffrn_measured_fraction_theta_max 0.998
_diffrn_measurement_device 'Bruker Apex II kappa CCD area detector'
_diffrn_measurement_device_type 'Bruker APEX-II CCD'
_diffrn_measurement_method '\f and \w scans'
_diffrn_radiation_monochromator graphite
_diffrn_radiation_type MoK\a
_diffrn_radiation_wavelength 0.71073
_diffrn_reflns_av_R_equivalents 0.0451
_diffrn_reflns_av_unetI/netI 0.0272
_diffrn_reflns_Laue_measured_fraction_full 1.000
_diffrn_reflns_Laue_measured_fraction_max 0.998
_diffrn_reflns_limit_h_max 27
_diffrn_reflns_limit_h_min -27
_diffrn_reflns_limit_k_max 8
_diffrn_reflns_limit_k_min -12
_diffrn_reflns_limit_l_max 22
_diffrn_reflns_limit_l_min -22
_diffrn_reflns_number 58345
_diffrn_reflns_point_group_measured_fraction_full 1.000
_diffrn_reflns_point_group_measured_fraction_max 0.998
_diffrn_reflns_theta_full 25.242
_diffrn_reflns_theta_max 27.952
_diffrn_reflns_theta_min 1.929
_diffrn_source 'fine-focus sealed tube'
_diffrn_standards_number 0
_exptl_absorpt_coefficient_mu 0.094
_exptl_absorpt_correction_T_max 0.7456
_exptl_absorpt_correction_T_min 0.6533
_exptl_absorpt_correction_type multi-scan
_exptl_absorpt_process_details
'SADABS-2014/5 (Bruker,2014/5) was used for absorption correction. wR2(int) was 0.0609 before and 0.0508 after correction. The Ratio of minimum to maximum transmission is 0.8762. The \l/2 correction factor is Not present.'
_exptl_crystal_colour colourless
_exptl_crystal_colour_primary colourless
_exptl_crystal_density_diffrn 1.298
_exptl_crystal_description block
_exptl_crystal_F_000 1360
_exptl_crystal_size_max 0.53
_exptl_crystal_size_mid 0.322
_exptl_crystal_size_min 0.261
_refine_diff_density_max 0.341
_refine_diff_density_min -0.242
_refine_diff_density_rms 0.042
_refine_ls_extinction_method none
_refine_ls_goodness_of_fit_ref 1.021
_refine_ls_hydrogen_treatment mixed
_refine_ls_matrix_type full
_refine_ls_number_parameters 433
_refine_ls_number_reflns 7838
_refine_ls_number_restraints 0
_refine_ls_restrained_S_all 1.021
_refine_ls_R_factor_all 0.0511
_refine_ls_R_factor_gt 0.0376
_refine_ls_shift/su_max 0.001
_refine_ls_shift/su_mean 0.000
_refine_ls_structure_factor_coef Fsqd
_refine_ls_weighting_details 'w=1/[\s^2^(Fo^2^)+(0.0393P)^2^+1.1726P] where P=(Fo^2^+2Fc^2^)/3'
_refine_ls_weighting_scheme calc
_refine_ls_wR_factor_gt 0.0859
_refine_ls_wR_factor_ref 0.0932
_reflns_Friedel_coverage 0.000
_reflns_number_gt 6284
_reflns_number_total 7838
_reflns_threshold_expression 'I > 2\s(I)'
_cod_data_source_file c8sc05263h2.cif
_cod_data_source_block testm1_CCDC1
_cod_database_code 1550571
_shelx_shelxl_version_number 2017/1
_shelx_space_group_comment
;
The symmetry employed for this shelxl refinement is uniquely defined
by the following loop, which should always be used as a source of
symmetry information in preference to the above space-group names.
They are only intended as comments.
;
_shelx_estimated_absorpt_t_max 0.976
_shelx_estimated_absorpt_t_min 0.952
_olex2_refinement_description
;
1. Fixed Uiso
 At 1.2 times of:
  All C(H) groups
 At 1.5 times of:
  All C(H,H,H) groups
2.a Aromatic/amide H refined with riding coordinates:
 C6(H6), C7(H7), C8(H8), C9(H9), C10(H10), C22(H22), C23(H23), C24(H24),
 C25(H25), C26(H26)
2.b Idealised Me refined as rotating group:
 C4(H4A,H4B,H4C), C11(H11A,H11B,H11C), C14(H14A,H14B,H14C), C15(H15A,H15B,
 H15C), C16(H16A,H16B,H16C), C013(H01A,H01B,H01C), C20(H20A,H20B,H20C),
 C29(H29A,H29B,H29C), C30(H30A,H30B,H30C), C31(H31A,H31B,H31C)
;
_olex2_submission_special_instructions 'No special instructions were received'

loop_
_space_group_symop_operation_xyz
'x, y, z'
'-x, y+1/2, -z+1/2'
'-x, -y, -z'
'x, -y-1/2, z-1/2'

loop_
_atom_site_label
_atom_site_type_symbol
_atom_site_fract_x
_atom_site_fract_y
_atom_site_fract_z
_atom_site_U_iso_or_equiv
_atom_site_adp_type
_atom_site_occupancy
_atom_site_site_symmetry_order
_atom_site_calc_flag
_atom_site_refinement_flags_posn
O1 O 0.95657(4) 0.86073(9) 0.58335(5) 0.01968(19) Uani 1 1 d .
O2 O 0.74679(4) 0.95550(10) 0.53168(6) 0.0234(2) Uani 1 1 d .
O3 O 0.94121(4) 0.66169(9) 0.42536(5) 0.0223(2) Uani 1 1 d .
O4 O 1.02578(4) 0.77490(9) 0.37184(5) 0.02006(19) Uani 1 1 d .
N1 N 0.84813(5) 0.90302(12) 0.57760(6) 0.0187(2) Uani 1 1 d .
N2 N 0.90125(4) 0.93135(11) 0.46892(6) 0.0148(2) Uani 1 1 d .
N3 N 0.94937(5) 0.91018(11) 0.41731(6) 0.0163(2) Uani 1 1 d .
C1 C 0.90816(6) 0.89409(12) 0.54670(7) 0.0157(2) Uani 1 1 d .
C2 C 0.80246(6) 0.93952(13) 0.52078(7) 0.0171(2) Uani 1 1 d .
C3 C 0.83535(5) 0.95550(13) 0.44172(7) 0.0154(2) Uani 1 1 d .
C4 C 0.83607(7) 0.88080(17) 0.66086(8) 0.0285(3) Uani 1 1 d .
H4A H 0.820096 0.781581 0.668598 0.043 Uiso 1 1 calc GR
H4B H 0.804503 0.951630 0.677552 0.043 Uiso 1 1 calc GR
H4C H 0.875484 0.894228 0.692543 0.043 Uiso 1 1 calc GR
C5 C 0.82494(6) 1.10937(13) 0.40959(7) 0.0151(2) Uani 1 1 d .
C6 C 0.76877(6) 1.14458(14) 0.36784(7) 0.0192(2) Uani 1 1 d .
H6 H 0.737554 1.071466 0.358005 0.023 Uiso 1 1 calc R
C7 C 0.75817(6) 1.28588(15) 0.34056(8) 0.0227(3) Uani 1 1 d .
H7 H 0.719882 1.308771 0.311905 0.027 Uiso 1 1 calc R
C8 C 0.80315(6) 1.39345(14) 0.35494(7) 0.0224(3) Uani 1 1 d .
H8 H 0.795775 1.489992 0.336202 0.027 Uiso 1 1 calc R
C9 C 0.85900(6) 1.35987(14) 0.39679(8) 0.0216(3) Uani 1 1 d .
H9 H 0.889884 1.433590 0.406948 0.026 Uiso 1 1 calc R
C10 C 0.86987(6) 1.21834(13) 0.42391(7) 0.0186(2) Uani 1 1 d .
H10 H 0.908264 1.195853 0.452446 0.022 Uiso 1 1 calc R
C11 C 0.81214(6) 0.83541(14) 0.38465(8) 0.0222(3) Uani 1 1 d .
H11A H 0.834245 0.843607 0.334960 0.033 Uiso 1 1 calc GR
H11B H 0.766471 0.846112 0.373931 0.033 Uiso 1 1 calc GR
H11C H 0.820858 0.739633 0.408529 0.033 Uiso 1 1 calc GR
C12 C 0.97027(6) 0.76873(13) 0.40680(7) 0.0162(2) Uani 1 1 d .
C13 C 1.05345(6) 0.64125(14) 0.33728(7) 0.0216(3) Uani 1 1 d .
C14 C 1.11162(7) 0.70215(18) 0.29951(9) 0.0341(3) Uani 1 1 d .
H14A H 1.098869 0.777867 0.261128 0.051 Uiso 1 1 calc GR
H14B H 1.133548 0.623508 0.272402 0.051 Uiso 1 1 calc GR
H14C H 1.140083 0.744511 0.340539 0.051 Uiso 1 1 calc GR
C15 C 1.00714(8) 0.5784(2) 0.27539(9) 0.0382(4) Uani 1 1 d .
H15A H 0.969342 0.543134 0.301186 0.057 Uiso 1 1 calc GR
H15B H 1.027158 0.497162 0.248144 0.057 Uiso 1 1 calc GR
H15C H 0.995017 0.654390 0.236877 0.057 Uiso 1 1 calc GR
C16 C 1.07128(7) 0.53285(16) 0.40193(8) 0.0295(3) Uani 1 1 d .
H16A H 1.099066 0.580277 0.441983 0.044 Uiso 1 1 calc GR
H16B H 1.093437 0.449875 0.379078 0.044 Uiso 1 1 calc GR
H16C H 1.032877 0.498179 0.426613 0.044 Uiso 1 1 calc GR
O5 O 0.49301(4) 0.74183(9) 0.46679(5) 0.02106(19) Uani 1 1 d .
O6 O 0.39188(4) 0.91432(10) 0.68170(6) 0.0260(2) Uani 1 1 d .
O7 O 0.61660(4) 0.70916(10) 0.59822(6) 0.0223(2) Uani 1 1 d .
O8 O 0.62880(4) 0.46681(9) 0.56952(5) 0.01881(18) Uani 1 1 d .
N4 N 0.43535(5) 0.85694(11) 0.56320(6) 0.0184(2) Uani 1 1 d .
N5 N 0.48853(5) 0.65689(11) 0.59531(6) 0.0171(2) Uani 1 1 d .
N6 N 0.53353(5) 0.54895(12) 0.59067(6) 0.0181(2) Uani 1 1 d .
C013 C 0.51094(6) 0.73814(15) 0.73343(8) 0.0232(3) Uani 1 1 d .
H01A H 0.533834 0.649572 0.750061 0.035 Uiso 1 1 calc GR
H01B H 0.490737 0.781273 0.779107 0.035 Uiso 1 1 calc GR
H01C H 0.540696 0.808446 0.711932 0.035 Uiso 1 1 calc GR
C17 C 0.47496(6) 0.74972(13) 0.53413(7) 0.0165(2) Uani 1 1 d .
C18 C 0.42452(6) 0.83708(13) 0.64197(7) 0.0188(2) Uani 1 1 d .
C19 C 0.46031(6) 0.69936(13) 0.66980(7) 0.0168(2) Uani 1 1 d .
C20 C 0.40844(6) 0.97633(14) 0.51556(8) 0.0237(3) Uani 1 1 d .
H20A H 0.423750 0.970118 0.461689 0.036 Uiso 1 1 calc GR
H20B H 0.421371 1.069883 0.539245 0.036 Uiso 1 1 calc GR
H20C H 0.362146 0.969128 0.513769 0.036 Uiso 1 1 calc GR
C21 C 0.41338(5) 0.58452(13) 0.69631(7) 0.0169(2) Uani 1 1 d .
C22 C 0.39242(6) 0.47418(14) 0.64487(8) 0.0207(3) Uani 1 1 d .
H22 H 0.407821 0.469656 0.592879 0.025 Uiso 1 1 calc R
C23 C 0.34921(6) 0.37087(15) 0.66909(8) 0.0235(3) Uani 1 1 d .
H23 H 0.335715 0.295034 0.633979 0.028 Uiso 1 1 calc R
C24 C 0.32581(6) 0.37808(14) 0.74401(8) 0.0238(3) Uani 1 1 d .
H24 H 0.295920 0.307764 0.760198 0.029 Uiso 1 1 calc R
C25 C 0.34578(6) 0.48749(15) 0.79569(8) 0.0232(3) Uani 1 1 d .
H25 H 0.329554 0.492251 0.847247 0.028 Uiso 1 1 calc R
C26 C 0.38954(6) 0.59033(14) 0.77218(7) 0.0199(3) Uani 1 1 d .
H26 H 0.403320 0.665007 0.807868 0.024 Uiso 1 1 calc R
C27 C 0.59631(6) 0.58791(13) 0.58737(7) 0.0168(2) Uani 1 1 d .
C28 C 0.69837(6) 0.46209(13) 0.58298(7) 0.0180(2) Uani 1 1 d .
C29 C 0.73070(6) 0.57271(15) 0.53159(8) 0.0251(3) Uani 1 1 d .
H29A H 0.717727 0.556520 0.475980 0.038 Uiso 1 1 calc GR
H29B H 0.776728 0.561667 0.538251 0.038 Uiso 1 1 calc GR
H29C H 0.718573 0.671507 0.547304 0.038 Uiso 1 1 calc GR
C30 C 0.71413(6) 0.30788(14) 0.55766(9) 0.0252(3) Uani 1 1 d .
H30A H 0.693319 0.237907 0.591962 0.038 Uiso 1 1 calc GR
H30B H 0.760070 0.293337 0.562005 0.038 Uiso 1 1 calc GR
H30C H 0.699166 0.292740 0.502652 0.038 Uiso 1 1 calc GR
C31 C 0.71346(7) 0.48406(16) 0.67073(8) 0.0281(3) Uani 1 1 d .
H31A H 0.701392 0.583136 0.686000 0.042 Uiso 1 1 calc GR
H31B H 0.758956 0.470282 0.681636 0.042 Uiso 1 1 calc GR
H31C H 0.689778 0.412936 0.701189 0.042 Uiso 1 1 calc GR
H3 H 0.9763(7) 0.9816(17) 0.4152(9) 0.024(4) Uiso 1 1 d .
H6A H 0.5222(8) 0.4594(19) 0.5764(10) 0.033(4) Uiso 1 1 d .

loop_
_atom_site_aniso_label
_atom_site_aniso_U_11
_atom_site_aniso_U_22
_atom_site_aniso_U_33
_atom_site_aniso_U_23
_atom_site_aniso_U_13
_atom_site_aniso_U_12
O1 0.0160(4) 0.0206(4) 0.0221(5) 0.0024(3) -0.0023(3) -0.0024(3)
O2 0.0154(4) 0.0240(5) 0.0314(5) 0.0040(4) 0.0071(4) 0.0011(4)
O3 0.0228(5) 0.0164(4) 0.0281(5) 0.0001(4) 0.0075(4) -0.0017(4)
O4 0.0173(4) 0.0188(4) 0.0246(5) 0.0022(4) 0.0084(3) 0.0042(3)
N1 0.0164(5) 0.0234(5) 0.0166(5) 0.0008(4) 0.0039(4) -0.0017(4)
N2 0.0116(5) 0.0171(5) 0.0157(5) 0.0003(4) 0.0028(4) 0.0008(4)
N3 0.0136(5) 0.0152(5) 0.0205(5) 0.0012(4) 0.0067(4) -0.0007(4)
C1 0.0158(6) 0.0128(5) 0.0186(6) -0.0013(4) 0.0021(5) -0.0027(4)
C2 0.0168(6) 0.0130(5) 0.0217(6) -0.0005(5) 0.0032(5) -0.0015(4)
C3 0.0118(5) 0.0153(6) 0.0190(6) -0.0008(4) 0.0013(4) -0.0018(4)
C4 0.0289(7) 0.0393(8) 0.0179(6) 0.0030(6) 0.0075(5) -0.0008(6)
C5 0.0154(6) 0.0161(6) 0.0139(5) -0.0010(4) 0.0027(4) 0.0009(4)
C6 0.0159(6) 0.0236(6) 0.0180(6) -0.0013(5) 0.0006(5) -0.0005(5)
C7 0.0205(6) 0.0280(7) 0.0195(6) 0.0022(5) 0.0001(5) 0.0075(5)
C8 0.0318(7) 0.0182(6) 0.0175(6) 0.0025(5) 0.0051(5) 0.0064(5)
C9 0.0267(7) 0.0169(6) 0.0213(6) -0.0019(5) 0.0026(5) -0.0032(5)
C10 0.0178(6) 0.0193(6) 0.0187(6) -0.0009(5) -0.0010(5) -0.0005(5)
C11 0.0216(6) 0.0189(6) 0.0261(7) -0.0055(5) -0.0023(5) -0.0024(5)
C12 0.0158(6) 0.0180(6) 0.0151(6) 0.0008(4) 0.0015(4) 0.0004(5)
C13 0.0221(6) 0.0256(7) 0.0173(6) -0.0038(5) 0.0026(5) 0.0092(5)
C14 0.0252(7) 0.0461(9) 0.0318(8) 0.0031(7) 0.0117(6) 0.0120(7)
C15 0.0331(8) 0.0574(11) 0.0236(7) -0.0156(7) -0.0033(6) 0.0084(7)
C16 0.0361(8) 0.0260(7) 0.0265(7) 0.0004(6) 0.0007(6) 0.0130(6)
O5 0.0242(5) 0.0204(4) 0.0189(4) -0.0017(3) 0.0049(4) -0.0059(4)
O6 0.0251(5) 0.0228(5) 0.0307(5) -0.0041(4) 0.0094(4) 0.0026(4)
O7 0.0184(4) 0.0177(4) 0.0310(5) -0.0044(4) 0.0032(4) -0.0020(4)
O8 0.0142(4) 0.0165(4) 0.0259(5) -0.0040(3) 0.0033(3) 0.0004(3)
N4 0.0180(5) 0.0165(5) 0.0208(5) -0.0004(4) 0.0018(4) 0.0002(4)
N5 0.0152(5) 0.0185(5) 0.0179(5) -0.0008(4) 0.0037(4) 0.0022(4)
N6 0.0143(5) 0.0143(5) 0.0258(6) -0.0032(4) 0.0028(4) 0.0006(4)
C013 0.0191(6) 0.0300(7) 0.0205(6) -0.0043(5) -0.0002(5) -0.0052(5)
C17 0.0134(5) 0.0149(5) 0.0212(6) -0.0016(5) 0.0004(4) -0.0057(4)
C18 0.0153(6) 0.0178(6) 0.0234(6) -0.0026(5) 0.0022(5) -0.0035(5)
C19 0.0145(5) 0.0191(6) 0.0168(6) -0.0025(5) 0.0021(4) -0.0005(5)
C20 0.0232(7) 0.0191(6) 0.0287(7) 0.0041(5) -0.0014(5) -0.0007(5)
C21 0.0127(5) 0.0192(6) 0.0187(6) 0.0021(5) -0.0004(4) 0.0015(4)
C22 0.0182(6) 0.0246(6) 0.0193(6) -0.0010(5) -0.0001(5) -0.0014(5)
C23 0.0189(6) 0.0226(7) 0.0285(7) 0.0004(5) -0.0037(5) -0.0038(5)
C24 0.0174(6) 0.0220(6) 0.0321(7) 0.0092(5) 0.0013(5) -0.0005(5)
C25 0.0227(6) 0.0265(7) 0.0208(6) 0.0068(5) 0.0055(5) 0.0061(5)
C26 0.0191(6) 0.0209(6) 0.0198(6) 0.0012(5) 0.0012(5) 0.0028(5)
C27 0.0167(6) 0.0173(6) 0.0166(6) -0.0017(4) 0.0020(4) -0.0001(5)
C28 0.0127(5) 0.0195(6) 0.0219(6) -0.0010(5) 0.0020(5) 0.0010(5)
C29 0.0194(6) 0.0245(7) 0.0319(7) 0.0039(6) 0.0058(5) -0.0007(5)
C30 0.0222(7) 0.0209(6) 0.0327(7) -0.0023(5) 0.0062(5) 0.0038(5)
C31 0.0271(7) 0.0341(8) 0.0229(7) -0.0031(6) -0.0024(5) 0.0069(6)

loop_
_atom_type_symbol
_atom_type_description
_atom_type_scat_dispersion_real
_atom_type_scat_dispersion_imag
_atom_type_scat_source
C C 0.0033 0.0016 'International Tables Vol C Tables 4.2.6.8 and 6.1.1.4'
H H 0.0000 0.0000 'International Tables Vol C Tables 4.2.6.8 and 6.1.1.4'
N N 0.0061 0.0033 'International Tables Vol C Tables 4.2.6.8 and 6.1.1.4'
O O 0.0106 0.0060 'International Tables Vol C Tables 4.2.6.8 and 6.1.1.4'

loop_
_geom_angle_atom_site_label_1
_geom_angle_atom_site_label_2
_geom_angle_atom_site_label_3
_geom_angle
C12 O4 C13 120.36(10)
C1 N1 C4 123.48(11)
C2 N1 C1 112.13(10)
C2 N1 C4 124.36(11)
N3 N2 C3 122.53(9)
C1 N2 N3 121.48(10)
C1 N2 C3 113.91(9)
N2 N3 C12 117.41(10)
O1 C1 N1 125.80(11)
O1 C1 N2 127.76(11)
N2 C1 N1 106.44(10)
O2 C2 N1 125.75(12)
O2 C2 C3 126.73(11)
N1 C2 C3 107.52(10)
N2 C3 C2 99.77(9)
N2 C3 C5 111.93(9)
N2 C3 C11 111.46(10)
C5 C3 C2 109.52(9)
C5 C3 C11 113.70(10)
C11 C3 C2 109.55(10)
C6 C5 C3 120.16(11)
C10 C5 C3 120.89(10)
C10 C5 C6 118.90(11)
C7 C6 C5 120.41(12)
C8 C7 C6 120.30(12)
C7 C8 C9 119.78(12)
C8 C9 C10 120.07(12)
C9 C10 C5 120.54(11)
O3 C12 O4 127.98(11)
O3 C12 N3 124.06(11)
O4 C12 N3 107.94(10)
O4 C13 C14 101.60(11)
O4 C13 C15 109.27(11)
O4 C13 C16 110.32(10)
C14 C13 C15 111.18(12)
C16 C13 C14 111.30(11)
C16 C13 C15 112.61(13)
C27 O8 C28 120.18(9)
C17 N4 C20 124.06(11)
C18 N4 C17 112.01(10)
C18 N4 C20 123.94(11)
N6 N5 C19 123.01(10)
C17 N5 N6 122.07(10)
C17 N5 C19 113.95(10)
N5 N6 C27 119.03(10)
O5 C17 N4 125.95(11)
O5 C17 N5 127.54(12)
N5 C17 N4 106.50(10)
O6 C18 N4 125.57(12)
O6 C18 C19 126.54(12)
N4 C18 C19 107.89(10)
N5 C19 C013 111.62(10)
N5 C19 C18 99.62(9)
N5 C19 C21 111.14(10)
C013 C19 C18 110.32(10)
C21 C19 C013 113.50(10)
C21 C19 C18 109.77(9)
C22 C21 C19 120.73(11)
C22 C21 C26 118.87(11)
C26 C21 C19 120.39(11)
C23 C22 C21 120.45(12)
C24 C23 C22 120.14(12)
C23 C24 C25 120.18(12)
C24 C25 C26 120.01(12)
C25 C26 C21 120.34(12)
O7 C27 O8 127.87(11)
O7 C27 N6 124.87(11)
O8 C27 N6 107.26(10)
O8 C28 C29 111.12(10)
O8 C28 C30 102.23(9)
O8 C28 C31 108.39(10)
C29 C28 C30 110.61(11)
C29 C28 C31 112.92(11)
C30 C28 C31 111.05(11)

loop_
_geom_bond_atom_site_label_1
_geom_bond_atom_site_label_2
_geom_bond_distance
O1 C1 1.2140(14)
O2 C2 1.2071(15)
O3 C12 1.2050(15)
O4 C12 1.3354(14)
O4 C13 1.4862(15)
N1 C1 1.3935(15)
N1 C2 1.3756(16)
N1 C4 1.4545(16)
N2 N3 1.3797(13)
N2 C1 1.3604(15)
N2 C3 1.4661(15)
N3 C12 1.3825(15)
C2 C3 1.5376(17)
C3 C5 1.5231(16)
C3 C11 1.5308(16)
C5 C6 1.3947(16)
C5 C10 1.3922(17)
C6 C7 1.3890(18)
C7 C8 1.3838(19)
C8 C9 1.3865(18)
C9 C10 1.3909(17)
C13 C14 1.514(2)
C13 C15 1.5173(19)
C13 C16 1.5130(18)
O5 C17 1.2169(15)
O6 C18 1.2098(15)
O7 C27 1.2019(15)
O8 C27 1.3450(14)
O8 C28 1.4796(14)
N4 C17 1.3925(16)
N4 C18 1.3720(16)
N4 C20 1.4598(16)
N5 N6 1.3762(14)
N5 C17 1.3606(16)
N5 C19 1.4669(15)
N6 C27 1.3773(15)
C013 C19 1.5286(17)
C18 C19 1.5351(17)
C19 C21 1.5251(17)
C21 C22 1.3939(17)
C21 C26 1.3974(17)
C22 C23 1.3881(18)
C23 C24 1.3793(19)
C24 C25 1.384(2)
C25 C26 1.3890(18)
C28 C29 1.5149(18)
C28 C30 1.5166(17)
C28 C31 1.5180(18)

loop_
_geom_hbond_atom_site_label_D
_geom_hbond_atom_site_label_H
_geom_hbond_atom_site_label_A
_geom_hbond_distance_DH
_geom_hbond_distance_HA
_geom_hbond_distance_DA
_geom_hbond_angle_DHA
_geom_hbond_site_symmetry_A
_geom_hbond_publ_flag
N3 H3 O1 0.869(16) 2.024(16) 2.8907(13) 175.5(14) 3_776 yes
N6 H6A O5 0.886(17) 2.003(17) 2.8822(14) 171.6(16) 3_666 yes
